data_7028786
loop_
_publ_author_name
'Banerjee, Manish'
'Seidel, R\"udiger W'
'Winter, Manuela'
'Becker, Hans-Werner'
'Rogalla, Detlef'
'Devi, Anjana'

_publ_section_title
;
 Novel \b-ketoiminato complexes of zirconium: synthesis, characterization
 and evaluation for solution based processing of ZrO2 thin films.
;
_journal_issue 6
_journal_name_full 'Dalton transactions (Cambridge, England : 2003)'
_journal_page_first 2384
_journal_page_last 2396
_journal_paper_doi 10.1039/c3dt52335g
_journal_volume 43
_journal_year 2014
_chemical_formula_sum 'C26 H52 N4 O4 Zr'
_chemical_formula_weight 575.94
_chemical_name_systematic
; 
 ? 
;
_space_group_IT_number 15
_symmetry_cell_setting monoclinic
_symmetry_space_group_name_Hall '-C 2yc'
_symmetry_space_group_name_H-M 'C 1 2/c 1'
_atom_sites_solution_hydrogens geom
_atom_sites_solution_primary direct
_atom_sites_solution_secondary difmap
_audit_creation_method SHELXL-97
_cell_angle_alpha 90.00
_cell_angle_beta 117.329(8)
_cell_angle_gamma 90.00
_cell_formula_units_Z 4
_cell_length_a 20.5933(13)
_cell_length_b 9.7100(5)
_cell_length_c 17.6258(12)
_cell_measurement_reflns_used 3890
_cell_measurement_temperature 104(2)
_cell_measurement_theta_max 27.424
_cell_measurement_theta_min 2.937
_cell_volume 3131.1(4)
_computing_cell_refinement 'CrysAlisPro Version 1.171.34.44'
_computing_data_collection 'CrysAlisPro Version 1.171.34.44'
_computing_data_reduction 'CrysAlisPro Version 1.171.34.44'
_computing_molecular_graphics SHELXL-97
_computing_publication_material SHELXL-97
_computing_structure_refinement 'SHELXL-97 (Sheldrick, 1997)'
_computing_structure_solution 'SHELXS-97 (Sheldrick, 1990)'
_diffrn_ambient_temperature 104(2)
_diffrn_measured_fraction_theta_full 0.997
_diffrn_measured_fraction_theta_max 0.997
_diffrn_measurement_device_type 'Xcalibur, Sapphire2, large Be window'
_diffrn_measurement_method '526 images at 1.0 deg. in \w and 40 sec.'
_diffrn_radiation_monochromator graphite
_diffrn_radiation_source 'Enhance (Mo) X-ray Source'
_diffrn_radiation_type MoK\a
_diffrn_radiation_wavelength 0.71073
_diffrn_reflns_av_R_equivalents 0.0593
_diffrn_reflns_av_sigmaI/netI 0.0452
_diffrn_reflns_limit_h_max 24
_diffrn_reflns_limit_h_min -24
_diffrn_reflns_limit_k_max 11
_diffrn_reflns_limit_k_min -11
_diffrn_reflns_limit_l_max 20
_diffrn_reflns_limit_l_min -20
_diffrn_reflns_number 12209
_diffrn_reflns_theta_full 25.00
_diffrn_reflns_theta_max 25.00
_diffrn_reflns_theta_min 2.94
_exptl_absorpt_coefficient_mu 0.385
_exptl_absorpt_correction_T_max 0.980
_exptl_absorpt_correction_T_min 0.960
_exptl_absorpt_correction_type empirical
_exptl_absorpt_process_details abspack
_exptl_crystal_colour colourless
_exptl_crystal_density_diffrn 1.222
_exptl_crystal_density_method 'not measured'
_exptl_crystal_description prism
_exptl_crystal_F_000 1232
_exptl_crystal_size_max 0.14
_exptl_crystal_size_mid 0.09
_exptl_crystal_size_min 0.05
_refine_diff_density_max 0.563
_refine_diff_density_min -0.244
_refine_diff_density_rms 0.073
_refine_ls_extinction_method none
_refine_ls_goodness_of_fit_ref 1.126
_refine_ls_hydrogen_treatment constr
_refine_ls_matrix_type full
_refine_ls_number_parameters 164
_refine_ls_number_reflns 2769
_refine_ls_number_restraints 0
_refine_ls_restrained_S_all 1.126
_refine_ls_R_factor_all 0.0416
_refine_ls_R_factor_gt 0.0331
_refine_ls_shift/su_max 0.000
_refine_ls_shift/su_mean 0.000
_refine_ls_structure_factor_coef Fsqd
_refine_ls_weighting_details 'calc w=1/[\s^2^(Fo^2^)+(0.0331P)^2^+0.4768P] where P=(Fo^2^+2Fc^2^)/3'
_refine_ls_weighting_scheme calc
_refine_ls_wR_factor_gt 0.0748
_refine_ls_wR_factor_ref 0.0782
_reflns_number_gt 2427
_reflns_number_total 2769
_reflns_threshold_expression >2sigma(I)
_cod_data_source_file c3dt52335g.txt
_cod_data_source_block cvd359
_cod_original_cell_volume 3131.1(3)
_cod_original_sg_symbol_H-M C2/c
_cod_database_code 7028786

loop_
_symmetry_equiv_pos_as_xyz
'x, y, z'
'-x, y, -z+1/2'
'x+1/2, y+1/2, z'
'-x+1/2, y+1/2, -z+1/2'
'-x, -y, -z'
'x, -y, z-1/2'
'-x+1/2, -y+1/2, -z'
'x+1/2, -y+1/2, z-1/2'

loop_
_atom_site_label
_atom_site_type_symbol
_atom_site_fract_x
_atom_site_fract_y
_atom_site_fract_z
_atom_site_U_iso_or_equiv
_atom_site_adp_type
_atom_site_occupancy
_atom_site_symmetry_multiplicity
_atom_site_calc_flag
_atom_site_refinement_flags
Zr1 Zr 0.0000 0.30674(3) 0.2500 0.01457(11) Uani 1 2 d S
N1 N -0.01036(10) 0.50345(19) 0.32685(11) 0.0168(4) Uani 1 1 d .
C2 C 0.06039(12) 0.5682(2) 0.38165(13) 0.0204(5) Uani 1 1 d .
H2A H 0.0531 0.6673 0.3887 0.024 Uiso 1 1 calc R
H2B H 0.0929 0.5604 0.3544 0.024 Uiso 1 1 calc R
C3 C 0.09603(12) 0.4985(3) 0.46891(14) 0.0241(5) Uani 1 1 d .
H3A H 0.0676 0.5215 0.4998 0.029 Uiso 1 1 calc R
H3B H 0.0936 0.3975 0.4606 0.029 Uiso 1 1 calc R
C4 C 0.17482(13) 0.5395(3) 0.52363(15) 0.0282(6) Uani 1 1 d .
H4A H 0.1960 0.4845 0.5769 0.034 Uiso 1 1 calc R
H4B H 0.2036 0.5212 0.4925 0.034 Uiso 1 1 calc R
O5 O 0.17822(9) 0.68159(17) 0.54366(10) 0.0307(4) Uani 1 1 d .
C6 C 0.24978(14) 0.7217(3) 0.60290(17) 0.0402(7) Uani 1 1 d .
H6A H 0.2658 0.6672 0.6552 0.060 Uiso 1 1 calc R
H6B H 0.2500 0.8196 0.6164 0.060 Uiso 1 1 calc R
H6C H 0.2831 0.7060 0.5781 0.060 Uiso 1 1 calc R
C7 C -0.06803(14) 0.6909(2) 0.36945(16) 0.0295(6) Uani 1 1 d .
H7A H -0.0292 0.6851 0.4284 0.044 Uiso 1 1 calc R
H7B H -0.1152 0.7037 0.3695 0.044 Uiso 1 1 calc R
H7C H -0.0586 0.7690 0.3407 0.044 Uiso 1 1 calc R
C8 C -0.06970(12) 0.5591(2) 0.32265(14) 0.0201(5) Uani 1 1 d .
C9 C -0.14155(12) 0.5025(2) 0.27220(14) 0.0211(5) Uani 1 1 d .
H9 H -0.1805 0.5445 0.2785 0.025 Uiso 1 1 calc R
C10 C -0.15964(12) 0.3954(2) 0.21653(14) 0.0197(5) Uani 1 1 d .
O11 O -0.11214(8) 0.32887(15) 0.20027(9) 0.0184(4) Uani 1 1 d .
C11 C -0.23675(12) 0.3446(3) 0.16806(16) 0.0299(6) Uani 1 1 d .
H11A H -0.2518 0.3482 0.1067 0.045 Uiso 1 1 calc R
H11B H -0.2692 0.4031 0.1811 0.045 Uiso 1 1 calc R
H11C H -0.2397 0.2495 0.1848 0.045 Uiso 1 1 calc R
N13 N 0.00547(10) 0.17087(18) 0.34296(11) 0.0167(4) Uani 1 1 d .
C14 C 0.05447(12) 0.0515(2) 0.36860(14) 0.0233(5) Uani 1 1 d .
H14A H 0.0672 0.0294 0.3222 0.028 Uiso 1 1 calc R
H14B H 0.0282 -0.0288 0.3759 0.028 Uiso 1 1 calc R
C15 C 0.12434(13) 0.0737(3) 0.45068(15) 0.0359(7) Uani 1 1 d .
H15A H 0.1535 0.1460 0.4420 0.054 Uiso 1 1 calc R
H15B H 0.1525 -0.0121 0.4670 0.054 Uiso 1 1 calc R
H15C H 0.1122 0.1016 0.4961 0.054 Uiso 1 1 calc R
C16 C -0.03778(13) 0.1810(2) 0.38919(15) 0.0223(5) Uani 1 1 d .
H16A H -0.0538 0.2776 0.3872 0.027 Uiso 1 1 calc R
H16B H -0.0063 0.1570 0.4498 0.027 Uiso 1 1 calc R
C17 C -0.10469(13) 0.0883(3) 0.35412(18) 0.0343(6) Uani 1 1 d .
H17A H -0.1354 0.1088 0.2935 0.051 Uiso 1 1 calc R
H17B H -0.1326 0.1045 0.3857 0.051 Uiso 1 1 calc R
H17C H -0.0892 -0.0083 0.3605 0.051 Uiso 1 1 calc R

loop_
_atom_site_aniso_label
_atom_site_aniso_U_11
_atom_site_aniso_U_22
_atom_site_aniso_U_33
_atom_site_aniso_U_23
_atom_site_aniso_U_13
_atom_site_aniso_U_12
Zr1 0.01306(17) 0.01345(18) 0.01617(17) 0.000 0.00582(13) 0.000
N1 0.0177(10) 0.0161(10) 0.0163(9) -0.0004(8) 0.0076(8) -0.0023(8)
C2 0.0238(13) 0.0171(12) 0.0218(12) -0.0048(10) 0.0116(10) -0.0027(10)
C3 0.0250(13) 0.0247(13) 0.0201(12) -0.0020(10) 0.0081(11) -0.0025(10)
C4 0.0275(14) 0.0280(14) 0.0250(13) -0.0043(11) 0.0086(11) -0.0002(11)
O5 0.0236(9) 0.0327(11) 0.0320(10) -0.0130(8) 0.0093(8) -0.0062(8)
C6 0.0284(15) 0.053(2) 0.0351(15) -0.0183(14) 0.0109(12) -0.0160(13)
C7 0.0313(14) 0.0204(13) 0.0409(15) -0.0045(12) 0.0201(12) 0.0016(11)
C8 0.0273(13) 0.0156(12) 0.0196(12) 0.0030(9) 0.0125(10) 0.0028(10)
C9 0.0181(12) 0.0192(12) 0.0283(13) 0.0042(10) 0.0126(10) 0.0061(10)
C10 0.0156(12) 0.0194(12) 0.0222(12) 0.0073(10) 0.0072(10) 0.0035(10)
O11 0.0140(8) 0.0187(9) 0.0203(8) -0.0008(6) 0.0060(7) 0.0014(6)
C11 0.0154(13) 0.0342(15) 0.0366(15) 0.0005(11) 0.0089(11) 0.0030(11)
N13 0.0155(9) 0.0170(10) 0.0169(9) 0.0013(8) 0.0069(8) 0.0004(8)
C14 0.0250(13) 0.0209(13) 0.0258(12) 0.0019(10) 0.0132(11) 0.0019(10)
C15 0.0293(15) 0.0414(17) 0.0302(14) 0.0124(12) 0.0078(12) 0.0123(13)
C16 0.0284(13) 0.0174(12) 0.0247(12) 0.0008(10) 0.0153(11) 0.0010(10)
C17 0.0354(15) 0.0237(14) 0.0566(18) 0.0042(13) 0.0322(14) -0.0019(12)

loop_
_atom_type_symbol
_atom_type_description
_atom_type_scat_dispersion_real
_atom_type_scat_dispersion_imag
_atom_type_scat_source
C C 0.0033 0.0016 'International Tables Vol C Tables 4.2.6.8 and 6.1.1.4'
H H 0.0000 0.0000 'International Tables Vol C Tables 4.2.6.8 and 6.1.1.4'
N N 0.0061 0.0033 'International Tables Vol C Tables 4.2.6.8 and 6.1.1.4'
O O 0.0106 0.0060 'International Tables Vol C Tables 4.2.6.8 and 6.1.1.4'
Zr Zr -2.9673 0.5597 'International Tables Vol C Tables 4.2.6.8 and 6.1.1.4'

loop_
_geom_angle_atom_site_label_1
_geom_angle_atom_site_label_2
_geom_angle_atom_site_label_3
_geom_angle
_geom_angle_site_symmetry_1
_geom_angle_site_symmetry_3
N13 Zr1 N13 100.63(10) 2 .
N13 Zr1 O11 94.96(6) 2 .
N13 Zr1 O11 92.64(6) . .
N13 Zr1 O11 92.64(6) 2 2
N13 Zr1 O11 94.96(6) . 2
O11 Zr1 O11 168.09(8) . 2
N13 Zr1 N1 165.10(6) 2 .
N13 Zr1 N1 92.70(7) . .
O11 Zr1 N1 77.65(6) . .
O11 Zr1 N1 92.82(6) 2 .
N13 Zr1 N1 92.70(7) 2 2
N13 Zr1 N1 165.10(6) . 2
O11 Zr1 N1 92.82(6) . 2
O11 Zr1 N1 77.65(6) 2 2
N1 Zr1 N1 74.97(8) . 2
C8 N1 C2 118.65(19) . .
C8 N1 Zr1 128.21(15) . .
C2 N1 Zr1 113.09(13) . .
N1 C2 C3 110.23(18) . .
N1 C2 H2A 109.6 . .
C3 C2 H2A 109.6 . .
N1 C2 H2B 109.6 . .
C3 C2 H2B 109.6 . .
H2A C2 H2B 108.1 . .
C4 C3 C2 113.9(2) . .
C4 C3 H3A 108.8 . .
C2 C3 H3A 108.8 . .
C4 C3 H3B 108.8 . .
C2 C3 H3B 108.8 . .
H3A C3 H3B 107.7 . .
O5 C4 C3 109.33(19) . .
O5 C4 H4A 109.8 . .
C3 C4 H4A 109.8 . .
O5 C4 H4B 109.8 . .
C3 C4 H4B 109.8 . .
H4A C4 H4B 108.3 . .
C6 O5 C4 111.55(19) . .
O5 C6 H6A 109.5 . .
O5 C6 H6B 109.5 . .
H6A C6 H6B 109.5 . .
O5 C6 H6C 109.5 . .
H6A C6 H6C 109.5 . .
H6B C6 H6C 109.5 . .
C8 C7 H7A 109.5 . .
C8 C7 H7B 109.5 . .
H7A C7 H7B 109.5 . .
C8 C7 H7C 109.5 . .
H7A C7 H7C 109.5 . .
H7B C7 H7C 109.5 . .
N1 C8 C9 123.1(2) . .
N1 C8 C7 122.1(2) . .
C9 C8 C7 114.8(2) . .
C10 C9 C8 127.0(2) . .
C10 C9 H9 116.5 . .
C8 C9 H9 116.5 . .
O11 C10 C9 123.4(2) . .
O11 C10 C11 114.6(2) . .
C9 C10 C11 122.0(2) . .
C10 O11 Zr1 139.35(14) . .
C10 C11 H11A 109.5 . .
C10 C11 H11B 109.5 . .
H11A C11 H11B 109.5 . .
C10 C11 H11C 109.5 . .
H11A C11 H11C 109.5 . .
H11B C11 H11C 109.5 . .
C16 N13 C14 113.01(18) . .
C16 N13 Zr1 125.06(14) . .
C14 N13 Zr1 121.92(14) . .
N13 C14 C15 113.5(2) . .
N13 C14 H14A 108.9 . .
C15 C14 H14A 108.9 . .
N13 C14 H14B 108.9 . .
C15 C14 H14B 108.9 . .
H14A C14 H14B 107.7 . .
C14 C15 H15A 109.5 . .
C14 C15 H15B 109.5 . .
H15A C15 H15B 109.5 . .
C14 C15 H15C 109.5 . .
H15A C15 H15C 109.5 . .
H15B C15 H15C 109.5 . .
N13 C16 C17 113.88(19) . .
N13 C16 H16A 108.8 . .
C17 C16 H16A 108.8 . .
N13 C16 H16B 108.8 . .
C17 C16 H16B 108.8 . .
H16A C16 H16B 107.7 . .
C16 C17 H17A 109.5 . .
C16 C17 H17B 109.5 . .
H17A C17 H17B 109.5 . .
C16 C17 H17C 109.5 . .
H17A C17 H17C 109.5 . .
H17B C17 H17C 109.5 . .

loop_
_geom_bond_atom_site_label_1
_geom_bond_atom_site_label_2
_geom_bond_distance
_geom_bond_site_symmetry_2
Zr1 N13 2.0660(18) 2
Zr1 N13 2.0660(18) .
Zr1 O11 2.0710(14) .
Zr1 O11 2.0710(14) 2
Zr1 N1 2.4070(18) .
Zr1 N1 2.4070(18) 2
N1 C8 1.307(3) .
N1 C2 1.469(3) .
C2 C3 1.525(3) .
C2 H2A 0.9900 .
C2 H2B 0.9900 .
C3 C4 1.511(3) .
C3 H3A 0.9900 .
C3 H3B 0.9900 .
C4 O5 1.418(3) .
C4 H4A 0.9900 .
C4 H4B 0.9900 .
O5 C6 1.414(3) .
C6 H6A 0.9800 .
C6 H6B 0.9800 .
C6 H6C 0.9800 .
C7 C8 1.514(3) .
C7 H7A 0.9800 .
C7 H7B 0.9800 .
C7 H7C 0.9800 .
C8 C9 1.440(3) .
C9 C10 1.360(3) .
C9 H9 0.9500 .
C10 O11 1.309(3) .
C10 C11 1.499(3) .
C11 H11A 0.9800 .
C11 H11B 0.9800 .
C11 H11C 0.9800 .
N13 C16 1.460(3) .
N13 C14 1.465(3) .
C14 C15 1.516(3) .
C14 H14A 0.9900 .
C14 H14B 0.9900 .
C15 H15A 0.9800 .
C15 H15B 0.9800 .
C15 H15C 0.9800 .
C16 C17 1.520(3) .
C16 H16A 0.9900 .
C16 H16B 0.9900 .
C17 H17A 0.9800 .
C17 H17B 0.9800 .
C17 H17C 0.9800 .
